data_7104543
loop_
_publ_author_name
'Krejc\'i, Lucie'
'Budes\'insk\'y, Milos'
'C\'isarov\'a, Ivana'
'Kraus, Tom\'as'

_publ_section_title
;
 Tubular duplex alpha-cyclodextrin triply bridged with disulfide bonds:
 synthesis, crystal structure and inclusion complexes.
;
_journal_issue 24
_journal_name_full 'Chemical communications (Cambridge, England)'
_journal_page_first 3557
_journal_page_last 3559
_journal_paper_doi 10.1039/b904933a
_journal_volume 34
_journal_year 2009
_chemical_absolute_configuration syn
_chemical_compound_source 'synthesized by the authors'
_chemical_formula_moiety 'C72 H114 O54 S6, C3 H6 O, 11(H2 O)'
_chemical_formula_sum 'C75 H142 O66 S6'
_chemical_formula_weight 2292.25
_chemical_name_systematic
;
?
;
_space_group_IT_number 1
_symmetry_cell_setting triclinic
_symmetry_space_group_name_Hall 'P 1'
_symmetry_space_group_name_H-M 'P 1'
_atom_sites_solution_hydrogens geom
_atom_sites_solution_primary direct
_atom_sites_solution_secondary difmap
_audit_creation_method SHELXL-97
_cell_angle_alpha 81.3890(10)
_cell_angle_beta 81.6130(10)
_cell_angle_gamma 61.0206(7)
_cell_formula_units_Z 1
_cell_length_a 13.7086(2)
_cell_length_b 13.7560(2)
_cell_length_c 16.0247(2)
_cell_measurement_reflns_used 10225
_cell_measurement_temperature 150(2)
_cell_measurement_theta_max 26
_cell_measurement_theta_min 1
_cell_volume 2604.30(6)
_computing_cell_refinement 'COLLECT and DENZO'
_computing_data_collection 'COLLECT (Hooft, 1998) and DENZO (Otwinowski & Minor, 1997)'
_computing_data_reduction 'COLLECT and DENZO'
_computing_structure_refinement 'SHELXL-97 (Sheldrick, 1997)'
_computing_structure_solution 'SIR92 (Altomare et al., 1994)'
_diffrn_ambient_temperature 150(2)
_diffrn_detector_area_resol_mean 9.091
_diffrn_measured_fraction_theta_full 0.997
_diffrn_measured_fraction_theta_max 0.997
_diffrn_measurement_device_type 'Nonius KappaCCD area detector'
_diffrn_measurement_method '\f and \w scans to fill the Ewald sphere'
_diffrn_radiation_monochromator graphite
_diffrn_radiation_source 'fine-focus sealed tube'
_diffrn_radiation_type MoK\a
_diffrn_radiation_wavelength 0.71073
_diffrn_reflns_av_R_equivalents 0.0440
_diffrn_reflns_av_sigmaI/netI 0.0300
_diffrn_reflns_limit_h_max 16
_diffrn_reflns_limit_h_min -16
_diffrn_reflns_limit_k_max 16
_diffrn_reflns_limit_k_min -16
_diffrn_reflns_limit_l_max 19
_diffrn_reflns_limit_l_min -19
_diffrn_reflns_number 73040
_diffrn_reflns_theta_full 26.06
_diffrn_reflns_theta_max 26.06
_diffrn_reflns_theta_min 1.70
_diffrn_standards_number 0
_exptl_absorpt_coefficient_mu 0.241
_exptl_absorpt_correction_type none
_exptl_crystal_colour colourless
_exptl_crystal_density_diffrn 1.462
_exptl_crystal_density_method 'not measured'
_exptl_crystal_description prism
_exptl_crystal_F_000 1216
_exptl_crystal_size_max 0.4
_exptl_crystal_size_mid 0.3
_exptl_crystal_size_min 0.1
_platon_squeeze_details
;
;
_refine_diff_density_max 1.248
_refine_diff_density_min -1.103
_refine_diff_density_rms 0.069
_refine_ls_abs_structure_details 'Flack H D (1983), Acta Cryst. A39, 876-881'
_refine_ls_abs_structure_Flack 0.06(6)
_refine_ls_extinction_method none
_refine_ls_goodness_of_fit_ref 1.054
_refine_ls_hydrogen_treatment constr
_refine_ls_matrix_type full
_refine_ls_number_parameters 1185
_refine_ls_number_reflns 20107
_refine_ls_number_restraints 7
_refine_ls_restrained_S_all 1.057
_refine_ls_R_factor_all 0.0623
_refine_ls_R_factor_gt 0.0564
_refine_ls_shift/su_max 0.001
_refine_ls_shift/su_mean 0.000
_refine_ls_structure_factor_coef Fsqd
_refine_ls_weighting_details 'calc w=1/[\s^2^(Fo^2^)+(0.0980P)^2^+1.4821P] where P=(Fo^2^+2Fc^2^)/3'
_refine_ls_weighting_scheme calc
_refine_ls_wR_factor_gt 0.1523
_refine_ls_wR_factor_ref 0.1573
_reflns_number_gt 18230
_reflns_number_total 20107
_reflns_threshold_expression I>2\s(I)
_cod_data_source_file b904933a.txt
_cod_data_source_block 8
_cod_database_code 7104543

loop_
_symmetry_equiv_pos_as_xyz
'x, y, z'

loop_
_atom_site_label
_atom_site_type_symbol
_atom_site_fract_x
_atom_site_fract_y
_atom_site_fract_z
_atom_site_U_iso_or_equiv
_atom_site_adp_type
_atom_site_occupancy
_atom_site_symmetry_multiplicity
_atom_site_calc_flag
_atom_site_refinement_flags
_atom_site_disorder_assembly
_atom_site_disorder_group
S1A S 0.99347(11) 0.17646(12) 0.59982(7) 0.0612(3) Uani 1 1 d . . .
S2A S 1.08658(12) 0.21951(11) 0.50687(7) 0.0597(3) Uani 1 1 d . . .
S1C S 0.60281(16) 0.46825(11) 0.54666(7) 0.0762(4) Uani 1 1 d . . .
S2C S 0.67416(14) 0.34393(11) 0.46900(7) 0.0746(4) Uani 1 1 d . . .
S1E S 0.93332(9) 0.56999(8) 0.52140(6) 0.0480(2) Uani 1 1 d . A .
S2E S 0.83584(10) 0.61704(10) 0.42443(6) 0.0492(2) Uani 1 1 d . . .
C4A C 1.1021(3) 0.0520(3) 0.8355(2) 0.0316(7) Uani 1 1 d . . .
H4A H 1.1759 -0.0131 0.8279 0.038 Uiso 1 1 calc R . .
C3A C 1.0383(3) 0.0358(3) 0.9167(2) 0.0324(7) Uani 1 1 d . . .
H3A H 0.9711 0.1067 0.9271 0.039 Uiso 1 1 calc R . .
C2A C 1.0034(3) -0.0518(3) 0.9110(2) 0.0345(7) Uani 1 1 d . . .
H2A H 1.0704 -0.1246 0.9069 0.041 Uiso 1 1 calc R . .
C1A C 0.9399(3) -0.0234(3) 0.8331(2) 0.0320(7) Uani 1 1 d . . .
H1A H 0.9226 -0.0834 0.8282 0.038 Uiso 1 1 calc R . .
C5A C 1.0335(3) 0.0769(3) 0.7603(2) 0.0347(7) Uani 1 1 d . . .
H5A H 0.9635 0.1467 0.7668 0.042 Uiso 1 1 calc R . .
C6A C 1.0952(3) 0.0859(4) 0.6756(2) 0.0428(8) Uani 1 1 d . . .
H6A1 H 1.1408 0.0125 0.6556 0.051 Uiso 1 1 calc R . .
H6A2 H 1.1440 0.1166 0.6815 0.051 Uiso 1 1 calc R . .
O5A O 1.0079(2) -0.0130(2) 0.75906(16) 0.0360(5) Uani 1 1 d . . .
O3A O 1.1058(2) 0.0017(2) 0.98658(16) 0.0416(6) Uani 1 1 d . . .
H3A1 H 1.1065 0.0562 1.0009 0.062 Uiso 1 1 d R . .
O2A O 0.9372(3) -0.0556(2) 0.98634(17) 0.0470(7) Uani 1 1 d . . .
H2A1 H 0.9402 -0.1173 0.9953 0.070 Uiso 1 1 d R . .
O4A O 0.8399(2) 0.07603(19) 0.84293(17) 0.0368(5) Uani 1 1 d . . .
C4B C 0.7376(3) 0.0817(3) 0.8238(2) 0.0306(7) Uani 1 1 d . . .
H4B H 0.7484 0.0067 0.8199 0.037 Uiso 1 1 calc R . .
C3B C 0.6531(3) 0.1346(3) 0.8984(2) 0.0304(7) Uani 1 1 d . . .
H3B H 0.6570 0.2005 0.9100 0.036 Uiso 1 1 calc R . .
C2B C 0.5354(3) 0.1696(3) 0.8782(2) 0.0314(7) Uani 1 1 d . . .
H2B H 0.5287 0.1028 0.8737 0.038 Uiso 1 1 calc R . .
C1B C 0.5085(3) 0.2431(3) 0.7953(2) 0.0301(7) Uani 1 1 d . . .
H1B H 0.4329 0.2630 0.7827 0.036 Uiso 1 1 calc R . .
C5B C 0.7005(3) 0.1538(3) 0.7409(2) 0.0334(7) Uani 1 1 d . . .
H5B H 0.7041 0.2227 0.7432 0.040 Uiso 1 1 calc R . .
C6B C 0.7694(3) 0.1014(3) 0.6623(2) 0.0343(7) Uani 1 1 d . . .
H6B1 H 0.7428 0.1546 0.6132 0.041 Uiso 1 1 calc R . .
H6B2 H 0.8469 0.0818 0.6659 0.041 Uiso 1 1 calc R . .
O5B O 0.5871(2) 0.18340(19) 0.72982(14) 0.0320(5) Uani 1 1 d . . .
O3B O 0.6763(2) 0.0579(2) 0.97263(15) 0.0394(6) Uani 1 1 d . . .
H3B1 H 0.6988 0.0787 1.0075 0.059 Uiso 1 1 d R . .
O2B O 0.4531(2) 0.2332(2) 0.94276(16) 0.0411(6) Uani 1 1 d . . .
H2B1 H 0.4846 0.2427 0.9781 0.062 Uiso 1 1 d R . .
O4B O 0.51392(19) 0.34066(18) 0.80459(14) 0.0308(5) Uani 1 1 d . . .
O6B O 0.7622(3) 0.0039(2) 0.65235(17) 0.0478(7) Uani 1 1 d . . .
H6B H 0.7477 0.0066 0.6039 0.072 Uiso 1 1 d R . .
C4C C 0.4286(3) 0.4452(3) 0.7725(2) 0.0312(7) Uani 1 1 d . . .
H4C H 0.3691 0.4354 0.7541 0.037 Uiso 1 1 calc R . .
C3C C 0.3829(3) 0.5193(3) 0.8448(2) 0.0333(7) Uani 1 1 d . A .
H3C H 0.4460 0.5165 0.8691 0.040 Uiso 1 1 calc R . .
C2C C 0.3074(3) 0.6378(3) 0.8149(3) 0.0507(10) Uani 1 1 d D . .
H2C H 0.2658 0.6181 0.7817 0.061 Uiso 1 1 d R A .
C1C C 0.3610(3) 0.6790(3) 0.7385(2) 0.0329(7) Uani 1 1 d . A .
H1C H 0.3068 0.7545 0.7179 0.039 Uiso 1 1 calc R . .
C5C C 0.4784(4) 0.4958(3) 0.6982(2) 0.0409(8) Uani 1 1 d . A .
H5C H 0.5450 0.4953 0.7144 0.049 Uiso 1 1 calc R . .
C6C C 0.5087(5) 0.4319(3) 0.6208(3) 0.0592(13) Uani 1 1 d . . .
H6C4 H 0.4416 0.4513 0.5943 0.071 Uiso 1 1 calc R . .
H6C3 H 0.5451 0.3523 0.6374 0.071 Uiso 1 1 calc R . .
O5C O 0.3959(3) 0.6092(2) 0.67422(16) 0.0443(6) Uani 1 1 d . . .
O3C O 0.3248(2) 0.4788(2) 0.9087(2) 0.0563(8) Uani 1 1 d . . .
H3C1 H 0.3694 0.4184 0.9308 0.084 Uiso 1 1 d R A .
O2C O 0.2100(3) 0.7135(4) 0.8580(3) 0.0416(8) Uiso 0.50 1 d PD A 1
H2C1 H 0.2125 0.6946 0.9089 0.062 Uiso 0.50 1 d PR A 1
O2C2 O 0.2755(4) 0.7118(4) 0.8801(3) 0.0416(8) Uiso 0.50 1 d PD A 2
H2C2 H 0.3285 0.6913 0.9083 0.062 Uiso 0.50 1 d PR A 2
O4C O 0.4503(2) 0.6829(2) 0.76861(15) 0.0347(5) Uani 1 1 d . . .
C4D C 0.4635(3) 0.7809(3) 0.7494(2) 0.0300(6) Uani 1 1 d . A .
H4D H 0.3914 0.8459 0.7376 0.036 Uiso 1 1 calc R . .
C3D C 0.5043(3) 0.7939(3) 0.8284(2) 0.0401(8) Uani 1 1 d D . .
H3D H 0.5680 0.7235 0.8456 0.048 Uiso 1 1 d R A .
C2D C 0.5420(3) 0.8844(3) 0.8086(2) 0.0335(7) Uani 1 1 d . A .
H2D H 0.4771 0.9558 0.7936 0.040 Uiso 1 1 calc R . .
C1D C 0.6290(3) 0.8552(3) 0.7333(2) 0.0272(6) Uani 1 1 d . . .
H1D H 0.6544 0.9116 0.7209 0.033 Uiso 1 1 calc R A .
C5D C 0.5484(3) 0.7650(3) 0.6719(2) 0.0287(6) Uani 1 1 d . . .
H5D H 0.6146 0.6921 0.6805 0.034 Uiso 1 1 calc R A .
C6D C 0.5032(3) 0.7709(3) 0.5895(2) 0.0393(8) Uani 1 1 d . A .
H6D1 H 0.5560 0.7720 0.5423 0.047 Uiso 1 1 calc R . .
H6D2 H 0.4943 0.7054 0.5884 0.047 Uiso 1 1 calc R . .
O5D O 0.58201(18) 0.85080(19) 0.66138(14) 0.0295(5) Uani 1 1 d . A .
O3D O 0.4276(4) 0.7985(5) 0.8997(3) 0.0413(9) Uiso 0.50 1 d PD A 1
H3D1 H 0.3701 0.8583 0.8958 0.062 Uiso 0.50 1 d PR A 1
O3D2 O 0.4127(4) 0.8334(5) 0.8914(3) 0.0413(9) Uiso 0.50 1 d PD A 2
H3D2 H 0.4470 0.8123 0.9361 0.062 Uiso 0.50 1 d PR A 2
O2D O 0.5844(2) 0.8951(2) 0.88059(16) 0.0376(5) Uani 1 1 d . . .
H2D1 H 0.6530 0.8637 0.8744 0.056 Uiso 1 1 d R A .
O4D O 0.72033(18) 0.74978(17) 0.75573(13) 0.0258(4) Uani 1 1 d . A .
O6D O 0.3977(3) 0.8692(3) 0.5808(2) 0.0571(8) Uani 1 1 d . . .
H6D H 0.4063 0.9246 0.5779 0.086 Uiso 1 1 d R A .
C4E C 0.8312(3) 0.7358(3) 0.73791(19) 0.0264(6) Uani 1 1 d . . .
H4E H 0.8289 0.8062 0.7127 0.032 Uiso 1 1 calc R A .
C3E C 0.8850(3) 0.7001(3) 0.82074(19) 0.0280(6) Uani 1 1 d . A .
H3E H 0.8753 0.6370 0.8498 0.034 Uiso 1 1 calc R . .
C2E C 1.0102(3) 0.6644(3) 0.8049(2) 0.0296(7) Uani 1 1 d . . .
H2E H 1.0190 0.7284 0.7768 0.036 Uiso 1 1 calc R A .
C1E C 1.0638(3) 0.5721(3) 0.7459(2) 0.0290(6) Uani 1 1 d . A .
H1E H 1.1440 0.5488 0.7355 0.035 Uiso 1 1 calc R . .
C5E C 0.8956(3) 0.6455(3) 0.6762(2) 0.0283(6) Uani 1 1 d . A .
H5E H 0.8844 0.5805 0.6967 0.034 Uiso 1 1 calc R . .
C6E C 0.8587(3) 0.6866(3) 0.5868(2) 0.0383(8) Uani 1 1 d . . .
H6E1 H 0.8755 0.7466 0.5639 0.046 Uiso 1 1 calc R A .
H6E2 H 0.7786 0.7146 0.5876 0.046 Uiso 1 1 calc R . .
O5E O 1.01427(18) 0.61142(19) 0.66810(14) 0.0298(5) Uani 1 1 d . . .
O3E O 0.82666(19) 0.79281(19) 0.87079(14) 0.0301(5) Uani 1 1 d . . .
H3E1 H 0.8382 0.7711 0.9207 0.045 Uiso 1 1 d R A .
O2E O 1.0628(2) 0.6296(2) 0.88145(16) 0.0369(5) Uani 1 1 d . A .
H2E1 H 1.0598 0.6835 0.9000 0.055 Uiso 1 1 d R . .
O4E O 1.04908(18) 0.48114(18) 0.78548(14) 0.0283(5) Uani 1 1 d . . .
C4F C 1.1469(3) 0.3762(3) 0.8008(2) 0.0266(6) Uani 1 1 d . A .
H4F H 1.2123 0.3880 0.7980 0.032 Uiso 1 1 calc R . .
C3F C 1.1262(3) 0.3283(3) 0.8902(2) 0.0334(7) Uani 1 1 d . . .
H3F H 1.0528 0.3310 0.8961 0.040 Uiso 1 1 calc R A .
C2F C 1.2159(3) 0.2083(3) 0.9046(2) 0.0334(7) Uani 1 1 d . A .
H2F H 1.2884 0.2070 0.9020 0.040 Uiso 1 1 calc R . .
C1F C 1.2198(3) 0.1419(3) 0.8351(2) 0.0343(7) Uani 1 1 d . . .
H1F H 1.2760 0.0636 0.8453 0.041 Uiso 1 1 calc R A .
C5F C 1.1640(3) 0.3009(3) 0.7332(2) 0.0324(7) Uani 1 1 d . . .
H5F H 1.0926 0.3029 0.7283 0.039 Uiso 1 1 calc R A .
C6F C 1.2050(3) 0.3378(3) 0.6469(2) 0.0369(7) Uani 1 1 d . A .
H6F1 H 1.2188 0.2854 0.6068 0.044 Uiso 1 1 calc R . .
H6F2 H 1.1473 0.4105 0.6267 0.044 Uiso 1 1 calc R . .
O5F O 1.2458(2) 0.1872(2) 0.75475(16) 0.0354(5) Uani 1 1 d . A .
O3F O 1.1272(2) 0.3957(2) 0.94981(15) 0.0380(5) Uani 1 1 d . A .
H3F1 H 1.0874 0.4618 0.9350 0.057 Uiso 1 1 d R . .
O2F O 1.1964(2) 0.1588(2) 0.98510(17) 0.0436(6) Uani 1 1 d . . .
H2F1 H 1.2565 0.1134 1.0035 0.065 Uiso 1 1 d R A .
O4F O 1.11167(19) 0.15052(19) 0.84045(15) 0.0318(5) Uani 1 1 d . A .
O6F O 1.3048(3) 0.3439(3) 0.65095(18) 0.0513(7) Uani 1 1 d . . .
H6F H 1.3517 0.3092 0.6138 0.077 Uiso 1 1 d R A .
C4G C 1.2306(3) 0.0364(3) 0.3001(3) 0.0450(9) Uani 1 1 d . . .
H4G H 1.2847 -0.0348 0.3272 0.054 Uiso 1 1 calc R . .
C3G C 1.2812(3) 0.0628(3) 0.2154(3) 0.0454(9) Uani 1 1 d . . .
H3G H 1.2231 0.1279 0.1853 0.054 Uiso 1 1 calc R . .
C2G C 1.3729(3) 0.0893(3) 0.2304(3) 0.0490(10) Uani 1 1 d . . .
H2G H 1.4316 0.0229 0.2589 0.059 Uiso 1 1 calc R . .
C1G C 1.3232(3) 0.1835(3) 0.2884(3) 0.0441(9) Uani 1 1 d . . .
H1G H 1.3813 0.2018 0.2978 0.053 Uiso 1 1 calc R . .
C5G C 1.1913(3) 0.1280(3) 0.3581(2) 0.0372(7) Uani 1 1 d . . .
H5G H 1.1293 0.1957 0.3340 0.045 Uiso 1 1 calc R . .
C6G C 1.1536(4) 0.0982(4) 0.4472(3) 0.0497(10) Uani 1 1 d . . .
H6G1 H 1.2177 0.0399 0.4752 0.060 Uiso 1 1 calc R . .
H6G2 H 1.1016 0.0699 0.4451 0.060 Uiso 1 1 calc R . .
O5G O 1.2806(2) 0.1511(2) 0.36671(18) 0.0448(6) Uani 1 1 d . . .
O3G O 1.3266(3) -0.0304(3) 0.1659(2) 0.0586(8) Uani 1 1 d . . .
H3G1 H 1.3081 -0.0768 0.1895 0.088 Uiso 1 1 d R . .
O2G O 1.4218(3) 0.1205(3) 0.1536(2) 0.0648(9) Uani 1 1 d . . .
H2G1 H 1.3957 0.1137 0.1132 0.097 Uiso 1 1 d R . .
O4G O 1.2365(2) 0.2778(2) 0.24723(17) 0.0385(6) Uani 1 1 d . . .
C4H C 1.2472(3) 0.3773(3) 0.2261(2) 0.0363(8) Uani 1 1 d . . .
H4H H 1.3251 0.3606 0.2272 0.044 Uiso 1 1 calc R . .
C3H C 1.2096(4) 0.4188(3) 0.1358(2) 0.0424(9) Uani 1 1 d . . .
H3H H 1.1351 0.4260 0.1349 0.051 Uiso 1 1 calc R . .
C2H C 1.2029(3) 0.5339(3) 0.1131(2) 0.0380(8) Uani 1 1 d . . .
H2H H 1.2771 0.5280 0.1126 0.046 Uiso 1 1 calc R . .
C1H C 1.1222(3) 0.6104(3) 0.1798(2) 0.0304(7) Uani 1 1 d . . .
H1H H 1.1134 0.6859 0.1648 0.036 Uiso 1 1 calc R . .
C5H C 1.1708(3) 0.4624(3) 0.2892(2) 0.0328(7) Uani 1 1 d . . .
H5H H 1.0957 0.4695 0.2924 0.039 Uiso 1 1 calc R . .
C6H C 1.2099(3) 0.4305(4) 0.3773(2) 0.0440(9) Uani 1 1 d . . .
H6H1 H 1.1620 0.4901 0.4131 0.053 Uiso 1 1 calc R . .
H6H2 H 1.2053 0.3637 0.4017 0.053 Uiso 1 1 calc R . .
O5H O 1.1637(2) 0.5698(2) 0.26045(15) 0.0340(5) Uani 1 1 d . . .
O3H O 1.2858(4) 0.3406(3) 0.0777(2) 0.0701(10) Uani 1 1 d . . .
H3H1 H 1.3484 0.3344 0.0778 0.105 Uiso 1 1 d R . .
O2H O 1.1591(2) 0.5832(2) 0.03461(16) 0.0469(7) Uani 1 1 d . . .
H2H1 H 1.2104 0.5658 -0.0031 0.070 Uiso 1 1 d R . .
O4H O 1.01869(18) 0.61264(17) 0.17874(14) 0.0273(4) Uani 1 1 d . . .
O6H O 1.3230(3) 0.4105(4) 0.3737(2) 0.0767(12) Uani 1 1 d . . .
H6H H 1.3596 0.3521 0.4023 0.115 Uiso 1 1 d R . .
C4I C 0.9178(3) 0.7168(2) 0.1840(2) 0.0266(6) Uani 1 1 d . . .
H4I H 0.9344 0.7777 0.1876 0.032 Uiso 1 1 calc R . .
C3I C 0.8603(3) 0.7359(3) 0.10457(18) 0.0266(6) Uani 1 1 d . . .
H3I H 0.8509 0.6707 0.1003 0.032 Uiso 1 1 calc R . .
C2I C 0.7451(3) 0.8384(3) 0.1099(2) 0.0330(7) Uani 1 1 d . . .
H2I H 0.7533 0.9046 0.1132 0.040 Uiso 1 1 calc R . .
C1I C 0.6793(3) 0.8197(3) 0.1890(2) 0.0325(7) Uani 1 1 d . . .
H1I H 0.6049 0.8848 0.1938 0.039 Uiso 1 1 calc R . .
C5I C 0.8434(3) 0.7051(3) 0.26203(19) 0.0309(7) Uani 1 1 d . . .
H5I H 0.8337 0.6398 0.2588 0.037 Uiso 1 1 calc R . .
C6I C 0.8909(3) 0.6924(3) 0.3459(2) 0.0329(7) Uani 1 1 d . . .
H6I1 H 0.8688 0.7653 0.3635 0.040 Uiso 1 1 calc R . .
H6I2 H 0.9720 0.6514 0.3395 0.040 Uiso 1 1 calc R . .
O5I O 0.7356(2) 0.8028(2) 0.26261(14) 0.0363(5) Uani 1 1 d . . .
O3I O 0.92432(19) 0.75196(19) 0.02964(14) 0.0303(5) Uani 1 1 d . . .
H3I1 H 0.9887 0.7009 0.0293 0.045 Uiso 1 1 d R . .
O2I O 0.6868(2) 0.8547(2) 0.03906(14) 0.0356(5) Uani 1 1 d . . .
H2I1 H 0.6601 0.9203 0.0200 0.053 Uiso 1 1 d R . .
O4I O 0.66814(19) 0.7256(2) 0.18070(14) 0.0328(5) Uani 1 1 d . . .
C4J C 0.5620(3) 0.7281(3) 0.1973(2) 0.0339(7) Uani 1 1 d . . .
H4J H 0.5024 0.8049 0.2026 0.041 Uiso 1 1 calc R . .
C3J C 0.5479(3) 0.6823(3) 0.1204(2) 0.0392(8) Uani 1 1 d . . .
H3J H 0.6158 0.6122 0.1096 0.047 Uiso 1 1 calc R . .
C2J C 0.4505(3) 0.6595(3) 0.1382(3) 0.0439(9) Uani 1 1 d . . .
H2J H 0.3816 0.7303 0.1443 0.053 Uiso 1 1 calc R . .
C1J C 0.4610(3) 0.5837(4) 0.2191(3) 0.0457(9) Uani 1 1 d . . .
H1J H 0.3961 0.5703 0.2297 0.055 Uiso 1 1 calc R . .
C5J C 0.5612(3) 0.6544(3) 0.2790(2) 0.0393(8) Uani 1 1 d . . .
H5J H 0.6290 0.5821 0.2767 0.047 Uiso 1 1 calc R . .
C6J C 0.5560(3) 0.7055(4) 0.3582(2) 0.0461(9) Uani 1 1 d . . .
H6J1 H 0.5611 0.6528 0.4071 0.055 Uiso 1 1 calc R . .
H6J2 H 0.6200 0.7185 0.3548 0.055 Uiso 1 1 calc R . .
O5J O 0.4649(2) 0.6367(2) 0.28791(18) 0.0443(6) Uani 1 1 d . . .
O3J O 0.5324(2) 0.7585(2) 0.04686(16) 0.0414(6) Uani 1 1 d . . .
H3J1 H 0.5716 0.7885 0.0465 0.062 Uiso 1 1 d R . .
O2J O 0.4428(2) 0.6060(3) 0.0698(2) 0.0530(7) Uani 1 1 d . . .
H2J1 H 0.3891 0.6503 0.0433 0.080 Uiso 1 1 d R . .
O4J O 0.5590(2) 0.4818(2) 0.20882(18) 0.0435(6) Uani 1 1 d . . .
O6J O 0.4581(2) 0.8059(3) 0.36968(18) 0.0511(7) Uani 1 1 d . . .
H6J H 0.4716 0.8582 0.3553 0.077 Uiso 1 1 d R . .
C4K C 0.5586(3) 0.3804(4) 0.2369(3) 0.0459(9) Uani 1 1 d . . .
H4K H 0.4816 0.3932 0.2512 0.055 Uiso 1 1 calc R . .
C3K C 0.6131(4) 0.3062(4) 0.1639(3) 0.0496(10) Uani 1 1 d . . .
H3K H 0.6844 0.3054 0.1432 0.059 Uiso 1 1 calc R . .
C2K C 0.6338(4) 0.1889(4) 0.1902(3) 0.0535(10) Uani 1 1 d . . .
H2K H 0.5612 0.1895 0.1997 0.064 Uiso 1 1 calc R . .
C1K C 0.6916(3) 0.1418(4) 0.2727(3) 0.0448(9) Uani 1 1 d . . .
H1K H 0.6930 0.0701 0.2919 0.054 Uiso 1 1 calc R . .
C5K C 0.6271(3) 0.3238(3) 0.3145(2) 0.0413(8) Uani 1 1 d . . .
H5K H 0.7026 0.3153 0.3002 0.050 Uiso 1 1 calc R . .
C6K C 0.5736(4) 0.3905(4) 0.3914(3) 0.0593(12) Uani 1 1 d . . .
H6K1 H 0.5096 0.3808 0.4161 0.071 Uiso 1 1 calc R . .
H6K2 H 0.5476 0.4692 0.3740 0.071 Uiso 1 1 calc R . .
O5K O 0.6345(2) 0.2157(2) 0.33670(18) 0.0476(6) Uani 1 1 d . . .
O3K O 0.5392(3) 0.3530(4) 0.0967(2) 0.0767(11) Uani 1 1 d . . .
H3K1 H 0.5500 0.4018 0.0676 0.115 Uiso 1 1 d R . .
O2K O 0.7007(3) 0.1147(3) 0.1255(2) 0.0673(9) Uani 1 1 d . . .
H2K1 H 0.7414 0.0527 0.1480 0.101 Uiso 1 1 d R . .
O4K O 0.8038(2) 0.1247(2) 0.25658(15) 0.0350(5) Uani 1 1 d . . .
C4L C 0.8948(3) 0.0209(3) 0.2874(2) 0.0366(7) Uani 1 1 d . . .
H4L H 0.8690 -0.0351 0.3026 0.044 Uiso 1 1 calc R . .
C3L C 0.9822(4) -0.0138(3) 0.2140(2) 0.0414(8) Uani 1 1 d . . .
H3L H 0.9912 0.0510 0.1884 0.050 Uiso 1 1 calc R . .
C2L C 1.0953(4) -0.1067(3) 0.2415(3) 0.0491(10) Uani 1 1 d . . .
H2L H 1.0887 -0.1744 0.2613 0.059 Uiso 1 1 calc R . .
C1L C 1.1254(4) -0.0700(3) 0.3136(3) 0.0471(9) Uani 1 1 d . . .
H1L H 1.1981 -0.1285 0.3316 0.056 Uiso 1 1 calc R . .
C5L C 0.9331(3) 0.0387(3) 0.3648(2) 0.0380(8) Uani 1 1 d . . .
H5L H 0.9380 0.1083 0.3528 0.046 Uiso 1 1 calc R . .
C6L C 0.8592(4) 0.0472(4) 0.4451(3) 0.0484(9) Uani 1 1 d . . .
H6L1 H 0.8886 0.0644 0.4891 0.058 Uiso 1 1 calc R . .
H6L2 H 0.7852 0.1090 0.4364 0.058 Uiso 1 1 calc R . .
O5L O 1.0442(2) -0.0513(2) 0.38193(17) 0.0429(6) Uani 1 1 d . . .
O3L O 0.9414(3) -0.0483(3) 0.15351(18) 0.0536(7) Uani 1 1 d . . .
H3L1 H 0.9771 -0.0497 0.1075 0.080 Uiso 1 1 d R . .
O2L O 1.1824(3) -0.1312(3) 0.1778(3) 0.0767(11) Uani 1 1 d . . .
H2L1 H 1.1696 -0.1544 0.1387 0.115 Uiso 1 1 d R . .
O4L O 1.1336(2) 0.0287(2) 0.28317(18) 0.0425(6) Uani 1 1 d . . .
O6L O 0.8489(3) -0.0507(3) 0.4740(2) 0.0592(8) Uani 1 1 d . . .
H6L H 0.8952 -0.1023 0.4468 0.089 Uiso 1 1 d R . .

loop_
_atom_site_aniso_label
_atom_site_aniso_U_11
_atom_site_aniso_U_22
_atom_site_aniso_U_33
_atom_site_aniso_U_23
_atom_site_aniso_U_13
_atom_site_aniso_U_12
S1A 0.0693(7) 0.0914(9) 0.0353(5) 0.0094(5) -0.0020(5) -0.0526(7)
S2A 0.0940(9) 0.0751(8) 0.0346(5) 0.0028(5) 0.0022(5) -0.0637(7)
S1C 0.1340(13) 0.0625(7) 0.0323(6) -0.0139(5) 0.0221(7) -0.0519(8)
S2C 0.0968(10) 0.0638(7) 0.0291(5) -0.0136(5) -0.0034(6) -0.0093(7)
S1E 0.0525(5) 0.0479(5) 0.0218(4) -0.0097(4) -0.0062(4) -0.0041(4)
S2E 0.0673(6) 0.0704(7) 0.0206(4) 0.0008(4) -0.0087(4) -0.0408(6)
C4A 0.0295(16) 0.0334(16) 0.0360(18) -0.0032(13) 0.0026(13) -0.0197(14)
C3A 0.0416(18) 0.0346(16) 0.0284(16) -0.0028(13) 0.0001(14) -0.0246(15)
C2A 0.0418(19) 0.0343(17) 0.0356(18) -0.0076(14) 0.0019(15) -0.0246(15)
C1A 0.0361(17) 0.0342(16) 0.0329(17) -0.0064(13) 0.0034(13) -0.0232(15)
C5A 0.0429(19) 0.0390(18) 0.0296(17) -0.0071(14) 0.0046(14) -0.0262(16)
C6A 0.050(2) 0.057(2) 0.0336(19) -0.0067(16) 0.0069(16) -0.0374(19)
O5A 0.0389(13) 0.0439(13) 0.0364(13) -0.0115(10) 0.0052(10) -0.0284(11)
O3A 0.0579(16) 0.0397(13) 0.0377(14) 0.0049(11) -0.0137(12) -0.0309(13)
O2A 0.0702(18) 0.0489(15) 0.0344(14) -0.0088(11) 0.0161(13) -0.0420(15)
O4A 0.0335(12) 0.0305(12) 0.0534(15) -0.0118(11) 0.0013(11) -0.0197(10)
C4B 0.0333(17) 0.0298(15) 0.0343(17) -0.0078(13) 0.0019(13) -0.0191(14)
C3B 0.0385(17) 0.0288(15) 0.0293(16) -0.0023(12) -0.0030(13) -0.0204(14)
C2B 0.0357(17) 0.0324(16) 0.0287(16) -0.0030(13) -0.0002(13) -0.0188(14)
C1B 0.0307(16) 0.0293(16) 0.0325(17) -0.0059(13) 0.0012(13) -0.0160(13)
C5B 0.0453(19) 0.0296(16) 0.0327(17) -0.0051(13) 0.0062(14) -0.0254(15)
C6B 0.0434(19) 0.0343(17) 0.0299(17) -0.0075(13) 0.0059(14) -0.0233(15)
O5B 0.0408(13) 0.0296(11) 0.0262(11) -0.0058(9) 0.0028(9) -0.0177(10)
O3B 0.0599(16) 0.0378(13) 0.0268(12) -0.0011(10) -0.0102(11) -0.0269(12)
O2B 0.0397(13) 0.0548(16) 0.0304(13) -0.0085(11) 0.0043(10) -0.0241(12)
O4B 0.0352(12) 0.0266(11) 0.0290(12) -0.0023(9) 0.0007(9) -0.0143(10)
O6B 0.080(2) 0.0411(14) 0.0341(14) -0.0119(11) 0.0145(13) -0.0401(15)
C4C 0.0350(17) 0.0316(16) 0.0307(17) -0.0038(13) -0.0037(13) -0.0181(14)
C3C 0.0369(17) 0.0305(16) 0.0352(18) -0.0030(13) 0.0083(14) -0.0211(14)
C2C 0.0336(19) 0.0363(19) 0.071(3) -0.0027(18) 0.0183(18) -0.0145(16)
C1C 0.0273(16) 0.0237(15) 0.049(2) -0.0052(14) -0.0065(14) -0.0116(13)
C5C 0.062(2) 0.0254(16) 0.0289(18) -0.0023(13) 0.0005(16) -0.0170(16)
C6C 0.114(4) 0.036(2) 0.0280(19) -0.0021(15) 0.001(2) -0.038(2)
O5C 0.0753(19) 0.0307(12) 0.0333(13) 0.0021(10) -0.0172(13) -0.0282(13)
O3C 0.0474(16) 0.0373(14) 0.065(2) -0.0037(13) 0.0326(14) -0.0151(13)
O4C 0.0422(13) 0.0400(13) 0.0330(12) 0.0050(10) -0.0103(10) -0.0284(11)
C4D 0.0336(16) 0.0329(16) 0.0290(16) -0.0012(13) 0.0004(13) -0.0212(14)
C3D 0.050(2) 0.060(2) 0.0246(17) -0.0136(15) 0.0112(15) -0.0386(19)
C2D 0.0306(16) 0.0351(17) 0.0358(18) -0.0119(14) 0.0048(14) -0.0159(14)
C1D 0.0260(15) 0.0294(15) 0.0282(16) -0.0044(12) -0.0011(12) -0.0144(13)
C5D 0.0268(15) 0.0333(16) 0.0270(16) -0.0035(12) -0.0027(12) -0.0147(13)
C6D 0.046(2) 0.054(2) 0.0261(17) 0.0041(15) -0.0070(15) -0.0313(18)
O5D 0.0287(11) 0.0327(11) 0.0285(11) 0.0053(9) -0.0037(9) -0.0174(9)
O2D 0.0338(12) 0.0468(14) 0.0385(13) -0.0229(11) 0.0067(10) -0.0214(11)
O4D 0.0263(10) 0.0275(10) 0.0252(11) -0.0048(8) 0.0010(8) -0.0141(9)
O6D 0.0555(18) 0.0610(18) 0.0551(18) 0.0115(14) -0.0253(15) -0.0269(15)
C4E 0.0254(15) 0.0316(15) 0.0225(15) -0.0037(12) -0.0018(11) -0.0134(13)
C3E 0.0343(17) 0.0334(16) 0.0200(14) -0.0056(12) 0.0012(12) -0.0190(14)
C2E 0.0327(16) 0.0345(16) 0.0259(16) -0.0043(13) -0.0007(13) -0.0192(14)
C1E 0.0262(15) 0.0333(16) 0.0279(16) -0.0037(13) 0.0002(12) -0.0149(13)
C5E 0.0303(16) 0.0284(15) 0.0221(15) -0.0050(12) -0.0011(12) -0.0102(13)
C6E 0.0338(18) 0.0429(19) 0.0229(16) -0.0111(14) 0.0027(13) -0.0053(15)
O5E 0.0285(11) 0.0338(12) 0.0228(11) -0.0027(9) 0.0026(9) -0.0126(9)
O3E 0.0341(12) 0.0385(12) 0.0196(10) -0.0106(9) 0.0014(9) -0.0175(10)
O2E 0.0386(13) 0.0439(13) 0.0339(13) -0.0124(10) -0.0066(10) -0.0207(11)
O4E 0.0272(11) 0.0319(11) 0.0290(11) -0.0022(9) -0.0040(9) -0.0161(9)
C4F 0.0255(15) 0.0285(15) 0.0295(16) -0.0011(12) -0.0051(12) -0.0152(12)
C3F 0.0350(17) 0.0382(17) 0.0324(17) -0.0011(14) -0.0050(14) -0.0215(15)
C2F 0.0355(17) 0.0387(18) 0.0312(17) 0.0059(14) -0.0094(14) -0.0224(15)
C1F 0.0297(16) 0.0340(17) 0.043(2) -0.0003(14) -0.0042(14) -0.0190(14)
C5F 0.0314(16) 0.0350(17) 0.0378(18) -0.0068(14) -0.0018(14) -0.0205(14)
C6F 0.0449(19) 0.0414(19) 0.0315(18) -0.0118(14) -0.0018(15) -0.0240(16)
O5F 0.0343(12) 0.0343(12) 0.0408(14) -0.0065(10) 0.0013(10) -0.0190(10)
O3F 0.0528(15) 0.0390(13) 0.0304(12) -0.0042(10) -0.0056(11) -0.0273(12)
O2F 0.0466(15) 0.0502(15) 0.0386(14) 0.0108(11) -0.0144(11) -0.0276(13)
O4F 0.0303(11) 0.0300(11) 0.0385(13) -0.0044(9) -0.0010(9) -0.0171(10)
O6F 0.0612(18) 0.077(2) 0.0396(15) -0.0151(14) 0.0081(13) -0.0523(17)
C4G 0.040(2) 0.0351(18) 0.048(2) 0.0124(16) -0.0088(16) -0.0116(16)
C3G 0.039(2) 0.0254(16) 0.054(2) -0.0013(15) 0.0084(17) -0.0054(15)
C2G 0.0303(18) 0.039(2) 0.060(3) -0.0011(18) 0.0062(17) -0.0063(16)
C1G 0.0298(18) 0.0337(18) 0.056(2) 0.0022(16) 0.0040(16) -0.0084(15)
C5G 0.0342(17) 0.0398(18) 0.0348(18) 0.0081(14) -0.0026(14) -0.0185(15)
C6G 0.069(3) 0.057(2) 0.039(2) 0.0114(18) -0.0109(19) -0.044(2)
O5G 0.0361(14) 0.0407(14) 0.0510(16) 0.0140(12) -0.0072(12) -0.0170(12)
O3G 0.0582(18) 0.0436(15) 0.0502(17) -0.0034(13) 0.0173(14) -0.0115(14)
O2G 0.0441(17) 0.0572(19) 0.082(2) -0.0222(17) 0.0345(16) -0.0213(15)
O4G 0.0301(12) 0.0304(12) 0.0455(14) 0.0052(10) 0.0051(10) -0.0114(10)
C4H 0.0289(17) 0.0343(17) 0.0384(19) -0.0029(14) 0.0144(14) -0.0139(14)
C3H 0.058(2) 0.0299(17) 0.0287(18) -0.0073(14) 0.0117(16) -0.0155(16)
C2H 0.0389(18) 0.0358(18) 0.0314(18) 0.0007(14) 0.0099(14) -0.0159(15)
C1H 0.0369(17) 0.0282(15) 0.0317(17) 0.0005(12) -0.0021(13) -0.0210(14)
C5H 0.0264(15) 0.0339(17) 0.0291(17) 0.0003(13) 0.0073(13) -0.0105(14)
C6H 0.0301(18) 0.065(2) 0.0277(18) -0.0026(16) -0.0009(14) -0.0160(17)
O5H 0.0378(12) 0.0411(13) 0.0276(12) -0.0009(10) -0.0024(10) -0.0229(11)
O3H 0.097(3) 0.0481(17) 0.0400(16) -0.0122(13) 0.0310(17) -0.0223(17)
O2H 0.0497(16) 0.0451(14) 0.0240(12) 0.0017(10) 0.0086(11) -0.0096(12)
O4H 0.0312(11) 0.0266(10) 0.0272(11) -0.0038(8) -0.0007(9) -0.0162(9)
O6H 0.0415(17) 0.130(3) 0.053(2) 0.016(2) -0.0087(14) -0.042(2)
C4I 0.0302(16) 0.0236(14) 0.0269(15) -0.0061(11) 0.0009(12) -0.0132(13)
C3I 0.0363(17) 0.0323(15) 0.0152(13) -0.0027(11) 0.0045(12) -0.0209(14)
C2I 0.0424(18) 0.0333(16) 0.0247(16) -0.0025(12) -0.0029(14) -0.0190(15)
C1I 0.0333(17) 0.0279(15) 0.0259(16) -0.0008(12) -0.0044(13) -0.0062(13)
C5I 0.0345(17) 0.0371(17) 0.0178(14) -0.0085(12) 0.0037(12) -0.0145(14)
C6I 0.0356(17) 0.0422(18) 0.0184(15) -0.0078(13) 0.0014(13) -0.0159(15)
O5I 0.0391(13) 0.0357(12) 0.0223(11) -0.0096(9) 0.0024(9) -0.0078(11)
O3I 0.0349(12) 0.0358(12) 0.0214(11) -0.0010(9) 0.0047(9) -0.0202(10)
O2I 0.0432(14) 0.0367(12) 0.0237(11) 0.0011(9) -0.0064(10) -0.0165(11)
O4I 0.0271(11) 0.0401(13) 0.0253(11) -0.0040(9) 0.0030(9) -0.0124(10)
C4J 0.0226(15) 0.0406(18) 0.0309(17) -0.0019(14) 0.0045(12) -0.0113(14)
C3J 0.0337(18) 0.0410(19) 0.0352(18) 0.0004(15) -0.0021(14) -0.0128(15)
C2J 0.0233(16) 0.047(2) 0.050(2) -0.0053(17) -0.0031(15) -0.0072(15)
C1J 0.0230(16) 0.056(2) 0.051(2) -0.0064(18) 0.0013(15) -0.0136(16)
C5J 0.0274(16) 0.053(2) 0.0308(18) 0.0102(15) -0.0015(13) -0.0176(16)
C6J 0.043(2) 0.062(2) 0.0302(18) 0.0092(17) -0.0032(15) -0.0263(19)
O5J 0.0270(12) 0.0554(16) 0.0453(15) -0.0022(12) 0.0060(11) -0.0184(12)
O3J 0.0433(14) 0.0492(15) 0.0312(13) 0.0040(11) -0.0099(11) -0.0218(12)
O2J 0.0418(15) 0.0604(18) 0.0549(18) -0.0019(14) -0.0159(13) -0.0205(14)
O4J 0.0275(12) 0.0475(15) 0.0471(15) 0.0011(12) 0.0036(11) -0.0144(11)
O6J 0.0422(15) 0.0583(17) 0.0396(15) -0.0063(13) -0.0017(12) -0.0133(13)
C4K 0.0346(19) 0.057(2) 0.043(2) -0.0002(18) -0.0022(16) -0.0201(18)
C3K 0.050(2) 0.067(3) 0.038(2) -0.0031(18) -0.0101(17) -0.031(2)
C2K 0.053(2) 0.069(3) 0.052(2) -0.013(2) -0.008(2) -0.037(2)
C1K 0.047(2) 0.048(2) 0.048(2) -0.0084(17) 0.0024(17) -0.0302(18)
C5K 0.0372(19) 0.048(2) 0.0357(19) -0.0048(16) -0.0004(15) -0.0184(17)
C6K 0.066(3) 0.043(2) 0.042(2) -0.0053(18) 0.012(2) -0.008(2)
O5K 0.0517(16) 0.0479(15) 0.0394(15) -0.0063(12) 0.0083(12) -0.0232(13)
O3K 0.070(2) 0.103(3) 0.054(2) 0.0028(19) -0.0273(18) -0.036(2)
O2K 0.085(2) 0.070(2) 0.056(2) -0.0225(16) -0.0165(18) -0.0365(19)
O4K 0.0415(13) 0.0335(12) 0.0329(12) -0.0042(10) 0.0004(10) -0.0208(11)
C4L 0.051(2) 0.0274(16) 0.0338(18) -0.0056(13) -0.0058(15) -0.0188(15)
C3L 0.058(2) 0.0357(18) 0.0306(18) -0.0065(14) 0.0006(16) -0.0230(17)
C2L 0.053(2) 0.0295(18) 0.059(3) -0.0140(17) 0.0014(19) -0.0138(17)
C1L 0.052(2) 0.0298(18) 0.055(2) 0.0109(16) -0.0129(19) -0.0173(17)
C5L 0.052(2) 0.0281(16) 0.0361(19) -0.0015(14) -0.0076(16) -0.0195(16)
C6L 0.063(3) 0.060(2) 0.0314(19) -0.0057(17) 0.0018(17) -0.037(2)
O5L 0.0539(15) 0.0365(13) 0.0400(14) 0.0121(11) -0.0113(12) -0.0249(12)
O3L 0.076(2) 0.0630(18) 0.0358(15) -0.0229(13) 0.0079(13) -0.0419(17)
O2L 0.062(2) 0.0510(19) 0.088(3) -0.0186(18) 0.0198(19) -0.0072(16)
O4L 0.0424(14) 0.0339(13) 0.0474(15) 0.0103(11) -0.0055(12) -0.0183(11)
O6L 0.0635(19) 0.0593(18) 0.0612(19) 0.0151(15) -0.0068(15) -0.0392(16)

loop_
_atom_type_symbol
_atom_type_description
_atom_type_scat_dispersion_real
_atom_type_scat_dispersion_imag
_atom_type_scat_source
C C 0.0033 0.0016 'International Tables Vol C Tables 4.2.6.8 and 6.1.1.4'
H H 0.0000 0.0000 'International Tables Vol C Tables 4.2.6.8 and 6.1.1.4'
O O 0.0106 0.0060 'International Tables Vol C Tables 4.2.6.8 and 6.1.1.4'
S S 0.1246 0.1234 'International Tables Vol C Tables 4.2.6.8 and 6.1.1.4'

loop_
_geom_angle_atom_site_label_1
_geom_angle_atom_site_label_2
_geom_angle_atom_site_label_3
_geom_angle
_geom_angle_site_symmetry_1
_geom_angle_site_symmetry_3
_geom_angle_publ_flag
C6A S1A S2A 102.94(13) . . ?
C6G S2A S1A 101.79(14) . . ?
C6C S1C S2C 103.51(15) . . ?
C6K S2C S1C 103.01(16) . . ?
C6E S1E S2E 102.95(12) . . ?
C6I S2E S1E 104.06(12) . . ?
O4F C4A C3A 106.8(3) . . ?
O4F C4A C5A 106.5(3) . . ?
C3A C4A C5A 109.8(3) . . ?
O4F C4A H4A 111.2 . . ?
C3A C4A H4A 111.2 . . ?
C5A C4A H4A 111.2 . . ?
O3A C3A C4A 110.4(3) . . ?
O3A C3A C2A 108.8(3) . . ?
C4A C3A C2A 111.0(3) . . ?
O3A C3A H3A 108.9 . . ?
C4A C3A H3A 108.9 . . ?
C2A C3A H3A 108.9 . . ?
O2A C2A C3A 107.4(3) . . ?
O2A C2A C1A 111.8(3) . . ?
C3A C2A C1A 110.2(3) . . ?
O2A C2A H2A 109.1 . . ?
C3A C2A H2A 109.1 . . ?
C1A C2A H2A 109.1 . . ?
O4A C1A O5A 111.2(3) . . ?
O4A C1A C2A 108.6(3) . . ?
O5A C1A C2A 109.5(3) . . ?
O4A C1A H1A 109.1 . . ?
O5A C1A H1A 109.1 . . ?
C2A C1A H1A 109.1 . . ?
O5A C5A C6A 106.9(3) . . ?
O5A C5A C4A 109.1(3) . . ?
C6A C5A C4A 113.2(3) . . ?
O5A C5A H5A 109.2 . . ?
C6A C5A H5A 109.2 . . ?
C4A C5A H5A 109.2 . . ?
C5A C6A S1A 109.0(3) . . ?
C5A C6A H6A1 109.9 . . ?
S1A C6A H6A1 109.9 . . ?
C5A C6A H6A2 109.9 . . ?
S1A C6A H6A2 109.9 . . ?
H6A1 C6A H6A2 108.3 . . ?
C1A O5A C5A 112.4(2) . . ?
C3A O3A H3A1 109.4 . . ?
C2A O2A H2A1 109.4 . . ?
C1A O4A C4B 118.7(2) . . ?
O4A C4B C5B 109.7(3) . . ?
O4A C4B C3B 104.8(3) . . ?
C5B C4B C3B 111.3(3) . . ?
O4A C4B H4B 110.3 . . ?
C5B C4B H4B 110.3 . . ?
C3B C4B H4B 110.3 . . ?
O3B C3B C2B 108.0(3) . . ?
O3B C3B C4B 111.1(3) . . ?
C2B C3B C4B 110.6(3) . . ?
O3B C3B H3B 109.0 . . ?
C2B C3B H3B 109.0 . . ?
C4B C3B H3B 109.0 . . ?
O2B C2B C3B 111.4(3) . . ?
O2B C2B C1B 106.9(3) . . ?
C3B C2B C1B 111.0(3) . . ?
O2B C2B H2B 109.2 . . ?
C3B C2B H2B 109.2 . . ?
C1B C2B H2B 109.2 . . ?
O4B C1B O5B 111.3(3) . . ?
O4B C1B C2B 108.0(3) . . ?
O5B C1B C2B 108.8(3) . . ?
O4B C1B H1B 109.6 . . ?
O5B C1B H1B 109.6 . . ?
C2B C1B H1B 109.6 . . ?
O5B C5B C6B 106.3(3) . . ?
O5B C5B C4B 111.2(3) . . ?
C6B C5B C4B 115.2(3) . . ?
O5B C5B H5B 108.0 . . ?
C6B C5B H5B 108.0 . . ?
C4B C5B H5B 108.0 . . ?
O6B C6B C5B 110.8(3) . . ?
O6B C6B H6B1 109.5 . . ?
C5B C6B H6B1 109.5 . . ?
O6B C6B H6B2 109.5 . . ?
C5B C6B H6B2 109.5 . . ?
H6B1 C6B H6B2 108.1 . . ?
C1B O5B C5B 113.9(2) . . ?
C3B O3B H3B1 109.4 . . ?
C2B O2B H2B1 109.4 . . ?
C1B O4B C4C 118.5(2) . . ?
C6B O6B H6B 109.6 . . ?
O4B C4C C3C 106.4(3) . . ?
O4B C4C C5C 109.8(3) . . ?
C3C C4C C5C 110.4(3) . . ?
O4B C4C H4C 110.1 . . ?
C3C C4C H4C 110.1 . . ?
C5C C4C H4C 110.1 . . ?
O3C C3C C2C 110.2(3) . . ?
O3C C3C C4C 109.7(3) . . ?
C2C C3C C4C 111.4(3) . . ?
O3C C3C H3C 108.5 . . ?
C2C C3C H3C 108.5 . . ?
C4C C3C H3C 108.5 . . ?
O2C C2C C3C 127.1(4) . . ?
O2C2 C2C C3C 112.1(4) . . ?
O2C C2C C1C 119.8(4) . . ?
O2C2 C2C C1C 108.4(3) . . ?
C3C C2C C1C 111.8(3) . . ?
O2C C2C H2C 92.7 . . ?
O2C2 C2C H2C 134.0 . . ?
C3C C2C H2C 93.9 . . ?
C1C C2C H2C 94.8 . . ?
O5C C1C O4C 112.6(3) . . ?
O5C C1C C2C 111.0(3) . . ?
O4C C1C C2C 105.2(3) . . ?
O5C C1C H1C 109.3 . . ?
O4C C1C H1C 109.3 . . ?
C2C C1C H1C 109.3 . . ?
O5C C5C C6C 106.5(3) . . ?
O5C C5C C4C 109.6(3) . . ?
C6C C5C C4C 110.9(3) . . ?
O5C C5C H5C 109.9 . . ?
C6C C5C H5C 109.9 . . ?
C4C C5C H5C 109.9 . . ?
C5C C6C S1C 108.5(3) . . ?
C5C C6C H6C4 110.0 . . ?
S1C C6C H6C4 110.0 . . ?
C5C C6C H6C3 110.0 . . ?
S1C C6C H6C3 110.0 . . ?
H6C4 C6C H6C3 108.4 . . ?
C1C O5C C5C 113.4(3) . . ?
C3C O3C H3C1 109.4 . . ?
C2C O2C H2C1 109.2 . . ?
C2C O2C2 H2C2 109.5 . . ?
C1C O4C C4D 119.9(3) . . ?
O4C C4D C3D 105.7(3) . . ?
O4C C4D C5D 108.9(3) . . ?
C3D C4D C5D 112.2(3) . . ?
O4C C4D H4D 110.0 . . ?
C3D C4D H4D 110.0 . . ?
C5D C4D H4D 110.0 . . ?
O3D C3D O3D2 17.3(4) . . ?
O3D C3D C4D 109.9(4) . . ?
O3D2 C3D C4D 108.6(4) . . ?
O3D C3D C2D 120.2(4) . . ?
O3D2 C3D C2D 106.4(4) . . ?
C4D C3D C2D 109.6(3) . . ?
O3D C3D H3D 98.5 . . ?
O3D2 C3D H3D 114.4 . . ?
C4D C3D H3D 109.0 . . ?
C2D C3D H3D 108.7 . . ?
O2D C2D C1D 111.3(3) . . ?
O2D C2D C3D 110.7(3) . . ?
C1D C2D C3D 109.1(3) . . ?
O2D C2D H2D 108.5 . . ?
C1D C2D H2D 108.5 . . ?
C3D C2D H2D 108.5 . . ?
O4D C1D O5D 110.8(2) . . ?
O4D C1D C2D 107.4(3) . . ?
O5D C1D C2D 109.8(3) . . ?
O4D C1D H1D 109.6 . . ?
O5D C1D H1D 109.6 . . ?
C2D C1D H1D 109.6 . . ?
O5D C5D C6D 106.3(3) . . ?
O5D C5D C4D 110.5(3) . . ?
C6D C5D C4D 113.6(3) . . ?
O5D C5D H5D 108.8 . . ?
C6D C5D H5D 108.8 . . ?
C4D C5D H5D 108.8 . . ?
O6D C6D C5D 110.3(3) . . ?
O6D C6D H6D1 109.6 . . ?
C5D C6D H6D1 109.6 . . ?
O6D C6D H6D2 109.6 . . ?
C5D C6D H6D2 109.6 . . ?
H6D1 C6D H6D2 108.1 . . ?
C1D O5D C5D 113.6(2) . . ?
C3D O3D H3D1 109.3 . . ?
C3D O3D H3D2 106.3 . . ?
H3D1 O3D H3D2 95.2 . . ?
C3D O3D2 H3D1 143.4 . . ?
C3D O3D2 H3D2 100.7 . . ?
H3D1 O3D2 H3D2 115.2 . . ?
C2D O2D H2D1 109.5 . . ?
C1D O4D C4E 118.8(2) . . ?
C6D O6D H6D 109.4 . . ?
O4D C4E C3E 107.6(2) . . ?
O4D C4E C5E 108.5(2) . . ?
C3E C4E C5E 110.6(3) . . ?
O4D C4E H4E 110.0 . . ?
C3E C4E H4E 110.0 . . ?
C5E C4E H4E 110.0 . . ?
O3E C3E C4E 106.7(3) . . ?
O3E C3E C2E 112.3(2) . . ?
C4E C3E C2E 110.6(3) . . ?
O3E C3E H3E 109.1 . . ?
C4E C3E H3E 109.1 . . ?
C2E C3E H3E 109.1 . . ?
O2E C2E C1E 111.0(3) . . ?
O2E C2E C3E 111.7(3) . . ?
C1E C2E C3E 108.8(2) . . ?
O2E C2E H2E 108.4 . . ?
C1E C2E H2E 108.4 . . ?
C3E C2E H2E 108.4 . . ?
O4E C1E O5E 111.1(2) . . ?
O4E C1E C2E 108.4(3) . . ?
O5E C1E C2E 109.8(3) . . ?
O4E C1E H1E 109.2 . . ?
O5E C1E H1E 109.2 . . ?
C2E C1E H1E 109.2 . . ?
O5E C5E C6E 105.3(3) . . ?
O5E C5E C4E 111.4(2) . . ?
C6E C5E C4E 112.3(3) . . ?
O5E C5E H5E 109.3 . . ?
C6E C5E H5E 109.3 . . ?
C4E C5E H5E 109.3 . . ?
C5E C6E S1E 108.3(2) . . ?
C5E C6E H6E1 110.0 . . ?
S1E C6E H6E1 110.0 . . ?
C5E C6E H6E2 110.0 . . ?
S1E C6E H6E2 110.0 . . ?
H6E1 C6E H6E2 108.4 . . ?
C1E O5E C5E 113.6(2) . . ?
C3E O3E H3E1 109.4 . . ?
C2E O2E H2E1 109.5 . . ?
C1E O4E C4F 118.3(2) . . ?
O4E C4F C5F 108.6(2) . . ?
O4E C4F C3F 106.7(3) . . ?
C5F C4F C3F 112.4(3) . . ?
O4E C4F H4F 109.7 . . ?
C5F C4F H4F 109.7 . . ?
C3F C4F H4F 109.7 . . ?
O3F C3F C2F 111.2(3) . . ?
O3F C3F C4F 108.3(3) . . ?
C2F C3F C4F 109.5(3) . . ?
O3F C3F H3F 109.3 . . ?
C2F C3F H3F 109.3 . . ?
C4F C3F H3F 109.3 . . ?
O2F C2F C3F 111.3(3) . . ?
O2F C2F C1F 110.0(3) . . ?
C3F C2F C1F 109.7(3) . . ?
O2F C2F H2F 108.6 . . ?
C3F C2F H2F 108.6 . . ?
C1F C2F H2F 108.6 . . ?
O5F C1F O4F 111.1(3) . . ?
O5F C1F C2F 110.3(3) . . ?
O4F C1F C2F 105.7(3) . . ?
O5F C1F H1F 109.9 . . ?
O4F C1F H1F 109.9 . . ?
C2F C1F H1F 109.9 . . ?
O5F C5F C4F 111.5(3) . . ?
O5F C5F C6F 106.9(3) . . ?
C4F C5F C6F 112.1(3) . . ?
O5F C5F H5F 108.8 . . ?
C4F C5F H5F 108.8 . . ?
C6F C5F H5F 108.8 . . ?
O6F C6F C5F 111.6(3) . . ?
O6F C6F H6F1 109.3 . . ?
C5F C6F H6F1 109.3 . . ?
O6F C6F H6F2 109.3 . . ?
C5F C6F H6F2 109.3 . . ?
H6F1 C6F H6F2 108.0 . . ?
C1F O5F C5F 113.3(3) . . ?
C3F O3F H3F1 109.4 . . ?
C2F O2F H2F1 109.5 . . ?
C1F O4F C4A 119.0(2) . . ?
C6F O6F H6F 109.4 . . ?
O4L C4G C3G 106.4(3) . . ?
O4L C4G C5G 108.0(3) . . ?
C3G C4G C5G 112.0(3) . . ?
O4L C4G H4G 110.1 . . ?
C3G C4G H4G 110.1 . . ?
C5G C4G H4G 110.1 . . ?
O3G C3G C4G 109.9(3) . . ?
O3G C3G C2G 110.3(3) . . ?
C4G C3G C2G 108.6(4) . . ?
O3G C3G H3G 109.3 . . ?
C4G C3G H3G 109.3 . . ?
C2G C3G H3G 109.3 . . ?
O2G C2G C1G 109.7(3) . . ?
O2G C2G C3G 112.4(4) . . ?
C1G C2G C3G 108.9(3) . . ?
O2G C2G H2G 108.6 . . ?
C1G C2G H2G 108.6 . . ?
C3G C2G H2G 108.6 . . ?
O5G C1G O4G 110.4(3) . . ?
O5G C1G C2G 110.3(3) . . ?
O4G C1G C2G 107.8(3) . . ?
O5G C1G H1G 109.4 . . ?
O4G C1G H1G 109.4 . . ?
C2G C1G H1G 109.4 . . ?
O5G C5G C6G 105.6(3) . . ?
O5G C5G C4G 110.5(3) . . ?
C6G C5G C4G 113.5(3) . . ?
O5G C5G H5G 109.0 . . ?
C6G C5G H5G 109.0 . . ?
C4G C5G H5G 109.0 . . ?
C5G C6G S2A 110.4(3) . . ?
C5G C6G H6G1 109.6 . . ?
S2A C6G H6G1 109.6 . . ?
C5G C6G H6G2 109.6 . . ?
S2A C6G H6G2 109.6 . . ?
H6G1 C6G H6G2 108.1 . . ?
C1G O5G C5G 112.5(3) . . ?
C3G O3G H3G1 109.5 . . ?
C2G O2G H2G1 109.4 . . ?
C1G O4G C4H 118.6(3) . . ?
O4G C4H C5H 109.1(3) . . ?
O4G C4H C3H 104.8(3) . . ?
C5H C4H C3H 111.4(3) . . ?
O4G C4H H4H 110.5 . . ?
C5H C4H H4H 110.5 . . ?
C3H C4H H4H 110.5 . . ?
O3H C3H C2H 111.9(3) . . ?
O3H C3H C4H 110.1(3) . . ?
C2H C3H C4H 108.1(3) . . ?
O3H C3H H3H 108.9 . . ?
C2H C3H H3H 108.9 . . ?
C4H C3H H3H 108.9 . . ?
O2H C2H C1H 106.7(3) . . ?
O2H C2H C3H 112.1(3) . . ?
C1H C2H C3H 108.0(3) . . ?
O2H C2H H2H 109.9 . . ?
C1H C2H H2H 109.9 . . ?
C3H C2H H2H 109.9 . . ?
O4H C1H O5H 111.0(2) . . ?
O4H C1H C2H 106.9(3) . . ?
O5H C1H C2H 110.3(3) . . ?
O4H C1H H1H 109.5 . . ?
O5H C1H H1H 109.5 . . ?
C2H C1H H1H 109.5 . . ?
O5H C5H C6H 107.7(3) . . ?
O5H C5H C4H 110.2(3) . . ?
C6H C5H C4H 113.5(3) . . ?
O5H C5H H5H 108.5 . . ?
C6H C5H H5H 108.5 . . ?
C4H C5H H5H 108.5 . . ?
O6H C6H C5H 109.7(3) . . ?
O6H C6H H6H1 109.7 . . ?
C5H C6H H6H1 109.7 . . ?
O6H C6H H6H2 109.7 . . ?
C5H C6H H6H2 109.7 . . ?
H6H1 C6H H6H2 108.2 . . ?
C1H O5H C5H 112.4(2) . . ?
C3H O3H H3H1 109.5 . . ?
C2H O2H H2H1 109.5 . . ?
C1H O4H C4I 119.1(2) . . ?
C6H O6H H6H 109.4 . . ?
O4H C4I C3I 106.4(2) . . ?
O4H C4I C5I 108.2(2) . . ?
C3I C4I C5I 109.4(3) . . ?
O4H C4I H4I 110.9 . . ?
C3I C4I H4I 110.9 . . ?
C5I C4I H4I 110.9 . . ?
O3I C3I C4I 111.8(3) . . ?
O3I C3I C2I 108.9(3) . . ?
C4I C3I C2I 109.8(2) . . ?
O3I C3I H3I 108.7 . . ?
C4I C3I H3I 108.7 . . ?
C2I C3I H3I 108.7 . . ?
O2I C2I C1I 108.8(3) . . ?
O2I C2I C3I 111.2(3) . . ?
C1I C2I C3I 108.0(3) . . ?
O2I C2I H2I 109.6 . . ?
C1I C2I H2I 109.6 . . ?
C3I C2I H2I 109.6 . . ?
O4I C1I O5I 110.6(3) . . ?
O4I C1I C2I 107.5(3) . . ?
O5I C1I C2I 110.6(3) . . ?
O4I C1I H1I 109.4 . . ?
O5I C1I H1I 109.4 . . ?
C2I C1I H1I 109.4 . . ?
O5I C5I C6I 107.3(2) . . ?
O5I C5I C4I 109.4(3) . . ?
C6I C5I C4I 113.4(3) . . ?
O5I C5I H5I 108.9 . . ?
C6I C5I H5I 108.9 . . ?
C4I C5I H5I 108.9 . . ?
C5I C6I S2E 107.7(2) . . ?
C5I C6I H6I1 110.2 . . ?
S2E C6I H6I1 110.2 . . ?
C5I C6I H6I2 110.2 . . ?
S2E C6I H6I2 110.2 . . ?
H6I1 C6I H6I2 108.5 . . ?
C1I O5I C5I 112.6(2) . . ?
C3I O3I H3I1 109.5 . . ?
C2I O2I H2I1 109.5 . . ?
C1I O4I C4J 120.7(3) . . ?
O4I C4J C5J 109.5(3) . . ?
O4I C4J C3J 105.7(3) . . ?
C5J C4J C3J 111.0(3) . . ?
O4I C4J H4J 110.2 . . ?
C5J C4J H4J 110.2 . . ?
C3J C4J H4J 110.2 . . ?
O3J C3J C2J 109.3(3) . . ?
O3J C3J C4J 111.2(3) . . ?
C2J C3J C4J 110.5(3) . . ?
O3J C3J H3J 108.6 . . ?
C2J C3J H3J 108.6 . . ?
C4J C3J H3J 108.6 . . ?
O2J C2J C3J 111.2(3) . . ?
O2J C2J C1J 108.0(3) . . ?
C3J C2J C1J 110.8(3) . . ?
O2J C2J H2J 108.9 . . ?
C3J C2J H2J 108.9 . . ?
C1J C2J H2J 108.9 . . ?
O4J C1J O5J 111.2(3) . . ?
O4J C1J C2J 108.4(3) . . ?
O5J C1J C2J 108.9(3) . . ?
O4J C1J H1J 109.4 . . ?
O5J C1J H1J 109.4 . . ?
C2J C1J H1J 109.4 . . ?
O5J C5J C6J 106.3(3) . . ?
O5J C5J C4J 110.6(3) . . ?
C6J C5J C4J 113.0(3) . . ?
O5J C5J H5J 108.9 . . ?
C6J C5J H5J 108.9 . . ?
C4J C5J H5J 108.9 . . ?
O6J C6J C5J 112.9(3) . . ?
O6J C6J H6J1 109.0 . . ?
C5J C6J H6J1 109.0 . . ?
O6J C6J H6J2 109.0 . . ?
C5J C6J H6J2 109.0 . . ?
H6J1 C6J H6J2 107.8 . . ?
C1J O5J C5J 112.8(3) . . ?
C3J O3J H3J1 109.5 . . ?
C2J O2J H2J1 109.4 . . ?
C4K O4J C1J 120.4(3) . . ?
C6J O6J H6J 109.4 . . ?
O4J C4K C3K 106.8(3) . . ?
O4J C4K C5K 110.5(3) . . ?
C3K C4K C5K 109.4(3) . . ?
O4J C4K H4K 110.0 . . ?
C3K C4K H4K 110.0 . . ?
C5K C4K H4K 110.0 . . ?
O3K C3K C2K 109.0(4) . . ?
O3K C3K C4K 108.2(4) . . ?
C2K C3K C4K 112.0(4) . . ?
O3K C3K H3K 109.2 . . ?
C2K C3K H3K 109.2 . . ?
C4K C3K H3K 109.2 . . ?
O2K C2K C3K 112.0(4) . . ?
O2K C2K C1K 108.6(4) . . ?
C3K C2K C1K 112.0(3) . . ?
O2K C2K H2K 108.0 . . ?
C3K C2K H2K 108.0 . . ?
C1K C2K H2K 108.0 . . ?
O5K C1K O4K 109.6(3) . . ?
O5K C1K C2K 111.1(4) . . ?
O4K C1K C2K 108.8(3) . . ?
O5K C1K H1K 109.1 . . ?
O4K C1K H1K 109.1 . . ?
C2K C1K H1K 109.1 . . ?
O5K C5K C6K 108.0(3) . . ?
O5K C5K C4K 109.3(3) . . ?
C6K C5K C4K 112.2(3) . . ?
O5K C5K H5K 109.1 . . ?
C6K C5K H5K 109.1 . . ?
C4K C5K H5K 109.1 . . ?
C5K C6K S2C 110.0(3) . . ?
C5K C6K H6K1 109.7 . . ?
S2C C6K H6K1 109.7 . . ?
C5K C6K H6K2 109.7 . . ?
S2C C6K H6K2 109.7 . . ?
H6K1 C6K H6K2 108.2 . . ?
C1K O5K C5K 113.6(3) . . ?
C3K O3K H3K1 109.4 . . ?
C2K O2K H2K1 109.5 . . ?
C1K O4K C4L 119.8(3) . . ?
O4K C4L C3L 105.1(3) . . ?
O4K C4L C5L 109.3(3) . . ?
C3L C4L C5L 114.3(3) . . ?
O4K C4L H4L 109.3 . . ?
C3L C4L H4L 109.3 . . ?
C5L C4L H4L 109.3 . . ?
O3L C3L C4L 107.2(3) . . ?
O3L C3L C2L 111.5(3) . . ?
C4L C3L C2L 111.8(3) . . ?
O3L C3L H3L 108.8 . . ?
C4L C3L H3L 108.8 . . ?
C2L C3L H3L 108.8 . . ?
O2L C2L C1L 107.4(4) . . ?
O2L C2L C3L 113.7(4) . . ?
C1L C2L C3L 108.4(3) . . ?
O2L C2L H2L 109.1 . . ?
C1L C2L H2L 109.1 . . ?
C3L C2L H2L 109.1 . . ?
O5L C1L O4L 111.4(3) . . ?
O5L C1L C2L 109.9(3) . . ?
O4L C1L C2L 107.7(3) . . ?
O5L C1L H1L 109.2 . . ?
O4L C1L H1L 109.2 . . ?
C2L C1L H1L 109.2 . . ?
O5L C5L C6L 106.8(3) . . ?
O5L C5L C4L 110.8(3) . . ?
C6L C5L C4L 115.9(3) . . ?
O5L C5L H5L 107.7 . . ?
C6L C5L H5L 107.7 . . ?
C4L C5L H5L 107.7 . . ?
O6L C6L C5L 114.6(4) . . ?
O6L C6L H6L1 108.6 . . ?
C5L C6L H6L1 108.6 . . ?
O6L C6L H6L2 108.6 . . ?
C5L C6L H6L2 108.6 . . ?
H6L1 C6L H6L2 107.6 . . ?
C1L O5L C5L 114.7(3) . . ?
C3L O3L H3L1 109.5 . . ?
C2L O2L H2L1 109.4 . . ?
C1L O4L C4G 118.9(3) . . ?
C6L O6L H6L 109.5 . . ?

loop_
_geom_bond_atom_site_label_1
_geom_bond_atom_site_label_2
_geom_bond_distance
_geom_bond_site_symmetry_2
_geom_bond_publ_flag
S1A C6A 1.824(4) . ?
S1A S2A 2.0278(15) . ?
S2A C6G 1.811(5) . ?
S1C C6C 1.824(5) . ?
S1C S2C 2.0228(17) . ?
S2C C6K 1.806(5) . ?
S1E C6E 1.821(4) . ?
S1E S2E 2.0214(13) . ?
S2E C6I 1.822(4) . ?
C4A O4F 1.438(4) . ?
C4A C3A 1.510(5) . ?
C4A C5A 1.532(5) . ?
C4A H4A 0.9800 . ?
C3A O3A 1.434(4) . ?
C3A C2A 1.515(4) . ?
C3A H3A 0.9800 . ?
C2A O2A 1.411(4) . ?
C2A C1A 1.520(5) . ?
C2A H2A 0.9800 . ?
C1A O4A 1.400(4) . ?
C1A O5A 1.432(4) . ?
C1A H1A 0.9800 . ?
C5A O5A 1.443(4) . ?
C5A C6A 1.513(5) . ?
C5A H5A 0.9800 . ?
C6A H6A1 0.9700 . ?
C6A H6A2 0.9700 . ?
O3A H3A1 0.8200 . ?
O2A H2A1 0.8200 . ?
O4A C4B 1.442(4) . ?
C4B C5B 1.523(5) . ?
C4B C3B 1.531(5) . ?
C4B H4B 0.9800 . ?
C3B O3B 1.427(4) . ?
C3B C2B 1.514(5) . ?
C3B H3B 0.9800 . ?
C2B O2B 1.444(4) . ?
C2B C1B 1.517(5) . ?
C2B H2B 0.9800 . ?
C1B O4B 1.410(4) . ?
C1B O5B 1.417(4) . ?
C1B H1B 0.9800 . ?
C5B O5B 1.435(4) . ?
C5B C6B 1.504(5) . ?
C5B H5B 0.9800 . ?
C6B O6B 1.425(4) . ?
C6B H6B1 0.9700 . ?
C6B H6B2 0.9700 . ?
O3B H3B1 0.8200 . ?
O2B H2B1 0.8200 . ?
O4B C4C 1.423(4) . ?
O6B H6B 0.8200 . ?
C4C C3C 1.516(5) . ?
C4C C5C 1.531(5) . ?
C4C H4C 0.9800 . ?
C3C O3C 1.419(4) . ?
C3C C2C 1.494(5) . ?
C3C H3C 0.9800 . ?
C2C O2C 1.394(3) . ?
C2C O2C2 1.439(3) . ?
C2C C1C 1.515(5) . ?
C2C H2C 0.9814 . ?
C1C O5C 1.385(4) . ?
C1C O4C 1.406(4) . ?
C1C H1C 0.9800 . ?
C5C O5C 1.448(4) . ?
C5C C6C 1.519(5) . ?
C5C H5C 0.9800 . ?
C6C H6C4 0.9700 . ?
C6C H6C3 0.9700 . ?
O3C H3C1 0.8200 . ?
O2C H2C1 0.8200 . ?
O2C2 H2C2 0.8200 . ?
O4C C4D 1.429(4) . ?
C4D C3D 1.523(5) . ?
C4D C5D 1.535(5) . ?
C4D H4D 0.9800 . ?
C3D O3D 1.422(3) . ?
C3D O3D2 1.423(3) . ?
C3D C2D 1.540(5) . ?
C3D H3D 0.9729 . ?
C2D O2D 1.422(4) . ?
C2D C1D 1.517(5) . ?
C2D H2D 0.9800 . ?
C1D O4D 1.420(4) . ?
C1D O5D 1.421(4) . ?
C1D H1D 0.9800 . ?
C5D O5D 1.443(4) . ?
C5D C6D 1.513(4) . ?
C5D H5D 0.9800 . ?
C6D O6D 1.431(5) . ?
C6D H6D1 0.9700 . ?
C6D H6D2 0.9700 . ?
O3D H3D1 0.8200 . ?
O3D H3D2 0.7573 . ?
O3D2 H3D1 0.5140 . ?
O3D2 H3D2 0.8495 . ?
O2D H2D1 0.8200 . ?
O4D C4E 1.426(4) . ?
O6D H6D 0.8200 . ?
C4E C3E 1.513(4) . ?
C4E C5E 1.533(4) . ?
C4E H4E 0.9800 . ?
C3E O3E 1.428(4) . ?
C3E C2E 1.531(4) . ?
C3E H3E 0.9800 . ?
C2E O2E 1.415(4) . ?
C2E C1E 1.516(4) . ?
C2E H2E 0.9800 . ?
C1E O4E 1.406(4) . ?
C1E O5E 1.413(4) . ?
C1E H1E 0.9800 . ?
C5E O5E 1.449(4) . ?
C5E C6E 1.524(4) . ?
C5E H5E 0.9800 . ?
C6E H6E1 0.9700 . ?
C6E H6E2 0.9700 . ?
O3E H3E1 0.8200 . ?
O2E H2E1 0.8200 . ?
O4E C4F 1.434(4) . ?
C4F C5F 1.526(4) . ?
C4F C3F 1.532(5) . ?
C4F H4F 0.9800 . ?
C3F O3F 1.433(4) . ?
C3F C2F 1.513(5) . ?
C3F H3F 0.9800 . ?
C2F O2F 1.419(4) . ?
C2F C1F 1.523(5) . ?
C2F H2F 0.9800 . ?
C1F O5F 1.418(4) . ?
C1F O4F 1.420(4) . ?
C1F H1F 0.9800 . ?
C5F O5F 1.440(4) . ?
C5F C6F 1.526(5) . ?
C5F H5F 0.9800 . ?
C6F O6F 1.421(5) . ?
C6F H6F1 0.9700 . ?
C6F H6F2 0.9700 . ?
O3F H3F1 0.8200 . ?
O2F H2F1 0.8200 . ?
O6F H6F 0.8200 . ?
C4G O4L 1.450(5) . ?
C4G C3G 1.510(6) . ?
C4G C5G 1.513(6) . ?
C4G H4G 0.9800 . ?
C3G O3G 1.430(5) . ?
C3G C2G 1.527(6) . ?
C3G H3G 0.9800 . ?
C2G O2G 1.425(5) . ?
C2G C1G 1.525(6) . ?
C2G H2G 0.9800 . ?
C1G O5G 1.409(5) . ?
C1G O4G 1.417(5) . ?
C1G H1G 0.9800 . ?
C5G O5G 1.436(5) . ?
C5G C6G 1.512(5) . ?
C5G H5G 0.9800 . ?
C6G H6G1 0.9700 . ?
C6G H6G2 0.9700 . ?
O3G H3G1 0.8200 . ?
O2G H2G1 0.8200 . ?
O4G C4H 1.432(4) . ?
C4H C5H 1.531(5) . ?
C4H C3H 1.541(5) . ?
C4H H4H 0.9800 . ?
C3H O3H 1.429(5) . ?
C3H C2H 1.530(5) . ?
C3H H3H 0.9800 . ?
C2H O2H 1.404(5) . ?
C2H C1H 1.529(5) . ?
C2H H2H 0.9800 . ?
C1H O4H 1.408(4) . ?
C1H O5H 1.413(4) . ?
C1H H1H 0.9800 . ?
C5H O5H 1.440(4) . ?
C5H C6H 1.511(5) . ?
C5H H5H 0.9800 . ?
C6H O6H 1.432(5) . ?
C6H H6H1 0.9700 . ?
C6H H6H2 0.9700 . ?
O3H H3H1 0.8200 . ?
O2H H2H1 0.8200 . ?
O4H C4I 1.434(4) . ?
O6H H6H 0.8200 . ?
C4I C3I 1.517(4) . ?
C4I C5I 1.535(4) . ?
C4I H4I 0.9800 . ?
C3I O3I 1.435(4) . ?
C3I C2I 1.526(5) . ?
C3I H3I 0.9800 . ?
C2I O2I 1.412(4) . ?
C2I C1I 1.510(5) . ?
C2I H2I 0.9800 . ?
C1I O4I 1.402(4) . ?
C1I O5I 1.433(4) . ?
C1I H1I 0.9800 . ?
C5I O5I 1.437(4) . ?
C5I C6I 1.528(4) . ?
C5I H5I 0.9800 . ?
C6I H6I1 0.9700 . ?
C6I H6I2 0.9700 . ?
O3I H3I1 0.8200 . ?
O2I H2I1 0.8200 . ?
O4I C4J 1.425(4) . ?
C4J C5J 1.533(5) . ?
C4J C3J 1.540(5) . ?
C4J H4J 0.9800 . ?
C3J O3J 1.421(4) . ?
C3J C2J 1.495(5) . ?
C3J H3J 0.9800 . ?
C2J O2J 1.450(5) . ?
C2J C1J 1.515(6) . ?
C2J H2J 0.9800 . ?
C1J O4J 1.405(5) . ?
C1J O5J 1.431(5) . ?
C1J H1J 0.9800 . ?
C5J O5J 1.438(4) . ?
C5J C6J 1.517(6) . ?
C5J H5J 0.9800 . ?
C6J O6J 1.397(5) . ?
C6J H6J1 0.9700 . ?
C6J H6J2 0.9700 . ?
O3J H3J1 0.8200 . ?
O2J H2J1 0.8200 . ?
O4J C4K 1.402(5) . ?
O6J H6J 0.8200 . ?
C4K C3K 1.526(6) . ?
C4K C5K 1.542(5) . ?
C4K H4K 0.9800 . ?
C3K O3K 1.442(5) . ?
C3K C2K 1.500(7) . ?
C3K H3K 0.9800 . ?
C2K O2K 1.445(6) . ?
C2K C1K 1.531(6) . ?
C2K H2K 0.9800 . ?
C1K O5K 1.416(5) . ?
C1K O4K 1.428(5) . ?
C1K H1K 0.9800 . ?
C5K O5K 1.433(5) . ?
C5K C6K 1.522(6) . ?
C5K H5K 0.9800 . ?
C6K H6K1 0.9700 . ?
C6K H6K2 0.9700 . ?
O3K H3K1 0.8200 . ?
O2K H2K1 0.8200 . ?
O4K C4L 1.442(4) . ?
C4L C3L 1.501(5) . ?
C4L C5L 1.509(5) . ?
C4L H4L 0.9800 . ?
C3L O3L 1.424(5) . ?
C3L C2L 1.531(6) . ?
C3L H3L 0.9800 . ?
C2L O2L 1.392(6) . ?
C2L C1L 1.509(6) . ?
C2L H2L 0.9800 . ?
C1L O5L 1.399(5) . ?
C1L O4L 1.423(4) . ?
C1L H1L 0.9800 . ?
C5L O5L 1.456(5) . ?
C5L C6L 1.498(6) . ?
C5L H5L 0.9800 . ?
C6L O6L 1.425(5) . ?
C6L H6L1 0.9700 . ?
C6L H6L2 0.9700 . ?
O3L H3L1 0.8200 . ?
O2L H2L1 0.8200 . ?
O6L H6L 0.8200 . ?

loop_
_platon_squeeze_void_nr
_platon_squeeze_void_average_x
_platon_squeeze_void_average_y
_platon_squeeze_void_average_z
_platon_squeeze_void_volume
_platon_squeeze_void_count_electrons
_platon_squeeze_void_content
1 -0.165 0.396 0.011 296 48 ' '
2 0.181 0.728 0.518 142 24 ' '
3 0.173 0.778 0.036 8 6 ' '
4 0.518 0.065 0.504 125 27 ' '
5 0.437 0.013 0.011 12 11 ' '
6 0.848 0.402 0.509 5 1 ' '
